data_2001465
loop_
_publ_author_name
'Priya, V.'
'Shamala, N.'
'Viswamitra, M. A.'
'Ravindran, T.'
'Jeyaraman, R.'

_publ_section_title
;
 Structure of <i>N</i>-nitroso-2,4-diphenyl-3-azabicyclo[3.3.1]nonane
;
_journal_issue 8
_journal_name_full 'Acta Crystallographica Section C'
_journal_page_first 1519
_journal_page_last 1522
_journal_paper_doi 10.1107/S0108270193001258
_journal_volume 49
_journal_year 1993
_chemical_formula_sum 'C20 H22 N2 O'
_chemical_formula_weight 306.36
_symmetry_cell_setting monoclinic
_symmetry_space_group_name_Hall '-P 2ybc'
_symmetry_space_group_name_H-M 'P 1 21/c 1'
_atom_type_scat_source IntTabIV
_cell_angle_alpha 90.0
_cell_angle_beta 91.80(10)
_cell_angle_gamma 90.0
_cell_formula_units_Z 8
_cell_length_a 18.456(2)
_cell_length_b 24.097(3)
_cell_length_c 7.5400(10)
_cell_measurement_reflns_used 22
_cell_measurement_temperature 295
_cell_measurement_theta_max 22
_cell_measurement_theta_min 9
_cell_volume 3351.6(7)
_computing_data_collection 'SDP (Enraf-Nonius, 1985)'
_computing_structure_refinement 'SHELX400 (enhanced version of SHELX76; Sheldrick, 1976)'
_computing_structure_solution 'MULTAN87 (Debaerdemaeker, Germain, Main, Tate & Woolfson, 1987)'
_diffrn_measurement_device 'Enraf-Nonius CAD-4'
_diffrn_measurement_method \w-2\q
_diffrn_radiation_type CuK\a
_diffrn_radiation_wavelength 1.5418
_diffrn_reflns_av_R_equivalents 0.014
_diffrn_reflns_limit_h_max 16
_diffrn_reflns_limit_h_min 0
_diffrn_reflns_limit_k_max 27
_diffrn_reflns_limit_k_min 0
_diffrn_reflns_limit_l_max 8
_diffrn_reflns_limit_l_min -8
_diffrn_reflns_number 4318
_diffrn_reflns_theta_max 60
_diffrn_standards_decay_% <3
_diffrn_standards_interval_time 60
_diffrn_standards_number 3
_exptl_absorpt_coefficient_mu 0.51
_exptl_absorpt_correction_type none
_exptl_crystal_colour Yellow
_exptl_crystal_density_diffrn 1.20
_exptl_crystal_description Parallelepiped
_exptl_crystal_size_max 0.36
_exptl_crystal_size_mid 0.2
_exptl_crystal_size_min 0.1
_refine_diff_density_max 0.26
_refine_diff_density_min -0.22
_refine_ls_extinction_method none
_refine_ls_goodness_of_fit_obs 1.362
_refine_ls_hydrogen_treatment refall
_refine_ls_number_parameters 296
_refine_ls_number_reflns 1925
_refine_ls_R_factor_obs 0.045
_refine_ls_shift/esd_max 0.006
_refine_ls_structure_factor_coef F
_refine_ls_weighting_details 'w = 1/\s^2^(|F|)'
_refine_ls_weighting_scheme calc
_refine_ls_wR_factor_obs 0.045
_reflns_number_observed 1925
_reflns_number_total 2913
_reflns_observed_criterion I>2.5\s(I)
_cod_data_source_file li1040.cif
_cod_data_source_block li1040_structure_1_of_1
_cod_depositor_comments
;
The following automatic conversions were performed:

'_refine_ls_weighting_scheme' value '1/\s^2^(|F|)' was changed to
'calc'. New tag '_refine_ls_weighting_details' was created. The value
of the new tag was set to 'w = 1/\s^2^(|F|)'.

Automatic conversion script
Id: cif_fix_values 3143 2015-03-26 13:38:13Z robertas 
;
_cod_original_cell_volume 3351.5
_cod_database_code 2001465

loop_
_atom_site_label
_atom_site_fract_x
_atom_site_fract_y
_atom_site_fract_z
_atom_site_U_iso_or_equiv
C(1)A .9683(4) .1153(3) .8692(8) .073(3)
C(2)A .9470(3) .0978(2) .6771(6) .054(2)
N(3)A 1.0126(2) .09010(10) .5678(5) .051(2)
C(4)A 1.0873(3) .0817(2) .6352(7) .052(2)
C(5)A 1.0984(3) .1035(3) .8250(7) .060(2)
C(6)A 1.1101(4) .1664(3) .8429(9) .072(3)
C(7)A 1.0413(4) .1998(3) .7964(10) .077(3)
C(8)A .9786(4) .1777(3) .8949(10) .086(3)
C(9)A 1.0353(3) .0835(3) .9328(8) .073(3)
C(10)A .8912(3) .1370(2) .5904(8) .055(2)
C(11)A .9034(4) .1701(2) .4452(8) .063(2)
C(12)A .8496(5) .2064(2) .3825(10) .078(3)
C(13)A .7851(5) .2105(3) .4624(12) .086(4)
C(14)A .7727(4) .1779(3) .6056(12) .083(4)
C(15)A .8246(4) .1408(3) .6673(10) .075(3)
C(16)A 1.1443(3) .1034(2) .5149(6) .054(2)
C(17)A 1.1358(4) .1498(2) .4084(7) .069(2)
C(18)A 1.1944(5) .1705(3) .3144(8) .089(3)
C(19)A 1.2610(5) .1440(4) .3312(10) .091(4)
C(20)A 1.2695(4) .0974(4) .4355(10) .087(3)
C(21)A 1.2120(4) .0773(3) .5269(8) .067(3)
N(22)A 1.0164(3) .0570(3) .3933(10) .146(3)
O(23)A .9544(4) .0563(2) .3698(6) .124(3)
C(1)B .6329(3) .0978(2) .3758(7) .063(2)
C(2)B .6583(3) .1231(2) .1997(7) .058(2)
N(3)B .5976(2) .1501(2) .0969(5) .057(2)
C(4)B .5310(3) .1728(2) .1736(7) .061(2)
C(5)B .5132(3) .1431(3) .3511(7) .069(3)
C(6)B .4768(4) .0862(3) .3302(10) .083(3)
C(7)B .5259(4) .0417(3) .2597(10) .073(3)
C(8)B .5984(4) .0404(3) .3590(10) .075(3)
C(9)B .5829(4) .1384(3) .4641(8) .072(3)
C(10)B .7007(3) .0823(2) .0918(7) .054(2)
C(11)B .7713(4) .0703(3) .1452(8) .062(3)
C(12)B .8106(4) .0311(3) .0577(10) .078(3)
C(13)B .7813(5) .0034(3) -.0862(10) .085(3)
C(14)B .7115(5) .0153(3) -.1419(10) .095(3)
C(15)B .6727(4) .0543(3) -.0550(8) .074(3)
C(16)B .4663(3) .1734(2) .0456(7) .059(2)
C(17)B .4522(4) .1326(3) -.0793(8) .082(3)
C(18)B .3881(5) .1333(4) -.1806(10) .098(4)
C(19)B .3380(4) .1742(4) -.1553(12) .099(4)
C(20)B .3522(5) .2154(4) -.0345(11) .088(4)
C(21)B .4160(4) .2148(3) .0652(8) .071(3)
N(22)B .6330(3) .1775(2) -.0469(7) .094(2)
O(23)B .5928(3) .2111(2) -.1025(6) .107(2)
H(1)A .930(3) .1020(19) .927(6) .060(17)
H(2)A .922(3) .054(2) .671(6) .082(16)
H(4)A 1.092(2) .0371(18) .634(5) .064(14)
H(5)A 1.144(3) .0871(18) .871(6) .067(16)
H(61)A 1.127(3) .177(2) .960(8) .11(2)
H(62)A 1.151(3) .1820(18) .771(6) .056(16)
H(71)A 1.035(3) .201(2) .660(7) .09(2)
H(72)A 1.053(3) .243(2) .819(6) .093(18)
H(81)A .986(3) .188(2) 1.026(8) .11(2)
H(82)A .932(3) .199(2) .873(7) .10(2)
H(91)A 1.029(3) .036(2) .925(7) .11(2)
H(92)A 1.046(3) .089(2) 1.053(7) .088(19)
H(11)A .947(3) .1700(19) .384(6) .061(19)
H(12)A .860(3) .228(2) .273(7) .09(2)
H(13)A .744(3) .235(2) .426(8) .11(3)
H(14)A .732(3) .181(2) .666(6) .06(2)
H(15)A .815(3) .1208(18) .755(6) .045(19)
H(17)A 1.085(3) .1694(17) .395(5) .051(14)
H(18)A 1.183(4) .206(3) .238(8) .14(3)
H(19)A 1.298(3) .162(2) .263(7) .11(3)
H(20)A 1.319(5) .070(3) .4532(10) .21(4)
H(21)A 1.219(3) .039(2) .611(6) .085(17)
H(1)B .677(2) .0923(16) .451(5) .051(14)
H(2)B .689(2) .1536(16) .237(5) .039(13)
H(4)B .540(3) .214(2) .193(6) .079(17)
H(5)B .480(2) .1698(18) .409(6) .061(15)
H(61)B .434(3) .087(2) .256(7) .08(2)
H(62)B .464(3) .074(2) .443(7) .075(18)
H(71)B .502(3) .003(2) .261(6) .087(19)
H(72)B .532(3) .0424(18) .124(7) .072(17)
H(81)B .634(3) .014(2) .297(6) .074(18)
H(82)B .591(3) .0280(19) .473(7) .067(18)
H(91)B .569(3) .1266(19) .583(7) .081(18)
H(92) .609(3) .179(2) .489(6) .084(18)
H(11)B .791(2) .0900(17) .237(5) .043(15)
H(12)B .857(2) .0266(17) .094(5) .042(16)
H(13)B .818(3) -.020(2) -.147(8) .12(3)
H(14)B .697(3) -.001(3) -.253(8) .11(3)
H(15)B .624(3) .0605(17) -.087(6) .051(16)
H(17)B .486(3) .1048(19) -.098(6) .063(18)
H(18)B .375(3) .103(3) -.251(8) .11(3)
H(19)B .292(3) .177(2) -.209(7) .10(2)
H(20)B .316(3) .243(2) -.010(7) .10(2)
H(21)B .427(3) .245(2) .148(6) .071(18)

loop_
_geom_angle_atom_site_label_1
_geom_angle_atom_site_label_2
_geom_angle_atom_site_label_3
_geom_angle
_geom_angle_publ_flag
C(11)A C(12)A C(13)A 121.4(7) yes
C(12)A C(13)A C(14)A 118.9(8) yes
C(13)A C(14)A C(15)A 120.6(7) yes
C(14)A C(15)A C(10)A 121.3(7) yes
C(15)A C(10)A C(11)A 117.8(6) yes
C(4)A C(16)A C(17)A 124.2(5) yes
C(4)A C(16)A C(21)A 116.4(5) yes
C(16)A C(17)A C(18)A 120.4(6) yes
C(17)A C(18)A C(19)A 119.0(7) yes
C(18)A C(19)A C(20)A 120.8(8) yes
C(19)A C(20)A C(21)A 119.9(8) yes
C(20)A C(21)A C(16)A 120.8(6) yes
C(21)A C(16)A C(17)A 119.1(5) yes
C(1)A C(2)A N(3)A 111.3(4) yes
C(2)A N(3)A C(4)A 126.4(4) yes
N(3)A C(4)A C(5)A 111.9(4) yes
C(4)A C(5)A C(6)A 115.8(5) yes
C(5)A C(6)A C(7)A 112.6(6) yes
C(6)A C(7)A C(8)A 110.3(6) yes
C(7)A C(8)A C(1)A 112.5(6) yes
C(8)A C(1)A C(9)A 111.1(6) yes
C(1)A C(9)A C(5)A 107.5(5) yes
C(9)A C(5)A C(4)A 108.0(5) yes
C(9)A C(5)A C(6)A 112.0(5) yes
C(2)A C(1)A C(8)A 114.5(5) yes
C(2)A C(1)A C(9)A 109.8(5) yes
C(1)A C(2)A C(10)A 112.3(5) yes
C(2)A N(3)A N(22)A 126.4(4) yes
C(4)A N(3)A N(22)A 99.0(4) yes
N(3)A C(4) C(16)A 114.2(4) yes
C(5)A C(4)A C(16)A 111.6(4) yes
N(3)A N(22)A O(23)A 93.8(5) yes
N(3)A C(2)A C(10)A 112.7(4) yes
C(2)A C(10)A C(15)A 117.3(5) yes
C(2)A C(10)A C(11)A 124.9(5) yes
C(10)A C(11)A C(12)A 120.0(6) yes
C(11)B C(12)B C(13)B 121.0(7) yes
C(12)B C(13)B C(14)B 118.9(7) yes
C(13)B C(14)B C(15)B 120.0(7) yes
C(14)B C(15)B C(10)B 122.2(6) yes
C(15)B C(10)B C(11)B 117.1(5) yes
C(4)B C(16)B C(17)B 123.8(5) yes
C(4)B C(16)B C(21)B 117.4(5) yes
C(16)B C(17)B C(18)B 120.4(7) yes
C(17)B C(18)B C(19)B 120.0(8) yes
C(18)B C(19)B C(20)B 120.0(8) yes
C(19)B C(20)B C(21)B 120.0(8) yes
C(20)B C(21)B C(16)B 121.2(7) yes
C(21)B C(16)B C(17)B 118.5(6) yes
C(1)B C(2)B N(3)B 112.0(4) yes
C(2)B N(3)B C(4)B 125.3(4) yes
N(3)B C(4)B C(5)B 111.4(4) yes
C(4)B C(5)B C(6)B 115.2(5) yes
C(5)B C(6)B C(7)B 113.9(6) yes
C(6)B C(7)B C(8)B 111.8(6) yes
C(7)B C(8)B C(1)B 112.5(6) yes
C(8)B C(1)B C(9)B 111.3(5) yes
C(1)B C(9)B C(5)B 108.5(5) yes
C(9)B C(5)B C(4)B 108.5(5) yes
C(9)B C(5)B C(6)B 110.5(5) yes
C(2)B C(1)B C(8)B 115.0(5) yes
C(2)B C(1)B C(9)B 109.2(5) yes
C(1)B C(2)B C(10)B 112.4(4) yes
C(2)B N(3)B N(22)B 103.9(4) yes
C(4)B N(3)B N(22)B 121.7(4) yes
N(3)B C(4)B C(16)B 113.8(4) yes
C(5)B C(4)B C(16)B 111.6(4) yes
N(3)B N(22)B O(23)B 106.8(5) yes
N(3)B C(2)B C(10)B 113.4(4) yes
C(2)B C(10)B C(15)B 124.2(5) yes
C(2)B C(10)B C(11)B 118.6(5) yes
C(10)B C(11)B C(12)B 120.8(6) yes

loop_
_geom_bond_atom_site_label_1
_geom_bond_atom_site_label_2
_geom_bond_distance
_geom_bond_publ_flag
C(1)A C(2)A 1.547(8) yes
C(2)A N(3)A 1.497(6) yes
N(3)A C(4)A 1.468(7) yes
C(4)A C(5)A 1.532(8) yes
C(5)A C(6)A 1.537(10) yes
C(6)A C(7)A 1.534(10) yes
C(7)A C(8)A 1.493(11) yes
C(8)A C(1)A 1.527(10) yes
C(1)A C(9)A 1.519(9) yes
C(5)A C(9)A 1.519(8) yes
C(2)A C(10)A 1.529(7) yes
C(4)A C(16)A 1.504(7) yes
N(3)A N(22)A 1.542(8) yes
N(22)A O(23)A 1.152(9) yes
C(10)A C(11)A 1.379(8) yes
C(11)A C(12)A 1.394(10) yes
C(12)A C(13)A 1.354(13) yes
C(13)A C(14)A 1.361(12) yes
C(14)A C(15)A 1.380(11) yes
C(10)A C(15)A 1.378(9) yes
C(16)A C(17)A 1.383(7) yes
C(17)A C(18)A 1.403(11) yes
C(18)A C(19)A 1.387(13) yes
C(19)A C(20)A 1.377(13) yes
C(20)A C(21)A 1.372(11) yes
C(16)A C(21)A 1.399(9) yes
C(1)B C(2)B 1.547(7) yes
C(2)B N(3)B 1.491(7) yes
N(3)B C(4)B 1.479(7) yes
C(4)B C(5)B 1.562(8) yes
C(5)B C(6)B 1.533(10) yes
C(6)B C(7)B 1.511(10) yes
C(7)B C(8)B 1.512(11) yes
C(8)B C(1)B 1.526(9) yes
C(1)B C(9)B 1.514(9) yes
C(5)B C(9)B 1.524(9) yes
C(2)B C(10)B 1.510(7) yes
C(4)B C(16)B 1.511(8) yes
N(3)B N(22)B 1.443(7) yes
N(22)B O(23)B 1.167(7) yes
C(10)B C(11)B 1.382(9) yes
C(11)B C(12)B 1.373(10) yes
C(12)B C(13)B 1.370(11) yes
C(13)B C(14)B 1.372(13) yes
C(14)B C(15)B 1.362(11) yes
C(10)B C(15)B 1.382(8) yes
C(16)B C(17)B 1.381(8) yes
C(17)B C(18)B 1.387(11) yes
C(18)B C(19)B 1.369(13) yes
C(19)B C(20)B 1.367(13) yes
C(20)B C(21)B 1.377(11) yes
C(16)B C(21)B 1.374(9) yes
